data_2200741
loop_
_publ_author_name
'Thadani, Avinash N.'
'Batey, Robert A.'
'Lough, Alan J.'

_publ_section_title
;
 2-(2-Cyclohex-1-enylvinyl)[1,3,6,2]dioxazaborocane
;
_journal_issue 11
_journal_name_full 'Acta Crystallographica Section E'
_journal_page_first o1010
_journal_page_last o1011
_journal_paper_doi 10.1107/S1600536801015136
_journal_volume 57
_journal_year 2001
_chemical_formula_iupac 'C12 H20 B N O2'
_chemical_formula_moiety 'C12 H20 B N O2'
_chemical_formula_sum 'C12 H20 B N O2'
_chemical_formula_weight 221.10
_chemical_name_systematic
;
2-(2-Cyclohex-1-enylvinyl)-[1,3,6,2]dioxazaborocane
;
_space_group_IT_number 14
_symmetry_cell_setting monoclinic
_symmetry_space_group_name_Hall '-P 2ybc'
_symmetry_space_group_name_H-M 'P 1 21/c 1'
_cell_angle_alpha 90.00
_cell_angle_beta 100.657(3)
_cell_angle_gamma 90.00
_cell_formula_units_Z 4
_cell_length_a 11.6372(3)
_cell_length_b 10.4879(5)
_cell_length_c 9.9749(4)
_cell_measurement_reflns_used 11487
_cell_measurement_temperature 100.0(10)
_cell_measurement_theta_max 26.39
_cell_measurement_theta_min 4.16
_cell_volume 1196.44(8)
_computing_cell_refinement 'DENZO-SMN (Otwinowski & Minor, 1997)'
_computing_data_collection 'COLLECT (Nonius, 2001)'
_computing_data_reduction DENZO-SMN
_computing_molecular_graphics SHELXTL
_computing_publication_material SHELXTL
_computing_structure_refinement SHELXTL
_computing_structure_solution 'SHELXTL (Sheldrick, 1999)'
_diffrn_ambient_temperature 100.0(10)
_diffrn_detector_area_resol_mean 9
_diffrn_measured_fraction_theta_full .993
_diffrn_measured_fraction_theta_max .993
_diffrn_measurement_device_type 'Nonius KappaCCD'
_diffrn_measurement_method '\f scans and \w scans with \k offsets'
_diffrn_radiation_monochromator graphite
_diffrn_radiation_source 'fine-focus sealed tube'
_diffrn_radiation_type MoK\a
_diffrn_radiation_wavelength .71073
_diffrn_reflns_av_R_equivalents .056
_diffrn_reflns_av_sigmaI/netI .0442
_diffrn_reflns_limit_h_max 14
_diffrn_reflns_limit_h_min -14
_diffrn_reflns_limit_k_max 13
_diffrn_reflns_limit_k_min -13
_diffrn_reflns_limit_l_max 12
_diffrn_reflns_limit_l_min -12
_diffrn_reflns_number 11487
_diffrn_reflns_theta_full 26.39
_diffrn_reflns_theta_max 26.39
_diffrn_reflns_theta_min 4.16
_diffrn_standards_decay_% negligible
_diffrn_standards_number none
_exptl_absorpt_coefficient_mu .081
_exptl_absorpt_correction_T_max .9848
_exptl_absorpt_correction_T_min .9746
_exptl_absorpt_correction_type multi-scan
_exptl_absorpt_process_details '(DENZO-SMN; Otwinowski & Minor, 1997)'
_exptl_crystal_colour colourless
_exptl_crystal_density_diffrn 1.227
_exptl_crystal_density_method 'not measured'
_exptl_crystal_description needle
_exptl_crystal_F_000 480
_exptl_crystal_size_max .32
_exptl_crystal_size_mid .28
_exptl_crystal_size_min .19
_refine_diff_density_max .206
_refine_diff_density_min -.163
_refine_ls_extinction_method none
_refine_ls_goodness_of_fit_ref 1.052
_refine_ls_hydrogen_treatment constr
_refine_ls_matrix_type full
_refine_ls_number_parameters 146
_refine_ls_number_reflns 2441
_refine_ls_number_restraints 0
_refine_ls_restrained_S_all 1.052
_refine_ls_R_factor_all .0566
_refine_ls_R_factor_gt .0400
_refine_ls_shift/su_max .002
_refine_ls_shift/su_mean .000
_refine_ls_structure_factor_coef Fsqd
_refine_ls_weighting_details 'calc w = 1/[\s^2^(Fo^2^)+(0.0485P)^2^+0.1680P] where P = (Fo^2^+2Fc^2^)/3'
_refine_ls_weighting_scheme calc
_refine_ls_wR_factor_ref .1022
_reflns_number_gt 1870
_reflns_number_total 2441
_reflns_threshold_expression I>2\s(I)
_cod_data_source_file om6054.cif
_cod_data_source_block I
_cod_depositor_comments
;
The following automatic conversions were performed:
'_symmetry_cell_setting' value 'Monoclinic' changed to 'monoclinic'
according to '/home/saulius/struct/CIF-dictionaries/cif_core.dic'
dictionary named 'cif_core.dic' version 2.4.1 from 2010-06-29.

Automatic conversion script
Id: cif_fix_enum 1527 2010-12-29 10:47:43Z saulius 

The following automatic conversions were performed:

'_symmetry_cell_setting' value 'Monoclinic' changed to 'monoclinic'
according to /home/saulius/struct/CIF-dictionaries/cif_core.dic
dictionary named 'cif_core.dic' version 2.4.1 from 2010-06-29.

Automatic conversion script
Id: cif_fix_values 1715 2011-07-08 13:25:40Z adriana 
;
_cod_original_sg_symbol_H-M 'P 21/c'
_cod_database_code 2200741
_cod_database_fobs_code 2200741

loop_
_symmetry_equiv_pos_as_xyz
'x, y, z'
'-x, y+1/2, -z+1/2'
'-x, -y, -z'
'x, -y-1/2, z-1/2'

loop_
_atom_site_label
_atom_site_fract_x
_atom_site_fract_y
_atom_site_fract_z
_atom_site_U_iso_or_equiv
_atom_site_adp_type
_atom_site_calc_flag
_atom_site_refinement_flags
_atom_site_occupancy
_atom_site_disorder_assembly
_atom_site_disorder_group
_atom_site_type_symbol
O1 .16422(8) .23107(8) .18954(8) .0241(2) Uani d . 1 . . O
O2 -.01799(8) .31670(9) .24368(8) .0265(2) Uani d . 1 . . O
N1 .11100(9) .19011(10) .41066(10) .0225(3) Uani d . 1 . . N
H1B .1469 .2218 .4952 .027 Uiso calc R 1 . . H
C1 .17778(11) .42592(12) .34248(12) .0243(3) Uani d . 1 . . C
H1A .1439 .4801 .4009 .029 Uiso calc R 1 . . H
C2 .27985(11) .46122(13) .31166(13) .0260(3) Uani d . 1 . . C
H2A .3118 .4054 .2530 .031 Uiso calc R 1 . . H
C3 .34929(12) .57572(13) .35704(13) .0271(3) Uani d . 1 . . C
C4 .45275(13) .59339(16) .32027(15) .0386(4) Uani d . 1 . . C
H4A .4775 .5313 .2623 .046 Uiso calc R 1 . . H
C5 .53303(15) .70396(19) .36368(18) .0520(5) Uani d . 1 . . C
H5A .5346 .7596 .2839 .062 Uiso calc R 1 . . H
H5B .6133 .6714 .3956 .062 Uiso calc R 1 . . H
C6 .49658(14) .78183(16) .47571(17) .0434(4) Uani d . 1 . . C
H6A .5346 .8666 .4797 .052 Uiso calc R 1 . . H
H6B .5233 .7389 .5644 .052 Uiso calc R 1 . . H
C7 .36482(13) .79885(15) .45241(17) .0399(4) Uani d . 1 . . C
H7A .3383 .8445 .3653 .048 Uiso calc R 1 . . H
H7B .3438 .8511 .5269 .048 Uiso calc R 1 . . H
C8 .30334(12) .67015(13) .44774(14) .0306(3) Uani d . 1 . . C
H8A .3137 .6350 .5413 .037 Uiso calc R 1 . . H
H8B .2185 .6826 .4143 .037 Uiso calc R 1 . . H
C9 .15847(12) .09742(12) .21281(13) .0266(3) Uani d . 1 . . C
H9A .2191 .0516 .1739 .032 Uiso calc R 1 . . H
H9B .0807 .0633 .1714 .032 Uiso calc R 1 . . H
C10 .17994(11) .08361(13) .36696(13) .0261(3) Uani d . 1 . . C
H10A .1518 .0001 .3941 .031 Uiso calc R 1 . . H
H10B .2641 .0924 .4065 .031 Uiso calc R 1 . . H
C11 -.07669(12) .27914(14) .34981(13) .0279(3) Uani d . 1 . . C
H11A -.1602 .2614 .3133 .033 Uiso calc R 1 . . H
H11B -.0714 .3468 .4199 .033 Uiso calc R 1 . . H
C12 -.01461(11) .15944(13) .40953(12) .0255(3) Uani d . 1 . . C
H12A -.0287 .1432 .5029 .031 Uiso calc R 1 . . H
H12B -.0400 .0842 .3517 .031 Uiso calc R 1 . . H
B1 .10880(13) .29991(14) .28868(14) .0232(3) Uani d . 1 . . B

loop_
_atom_site_aniso_label
_atom_site_aniso_U_11
_atom_site_aniso_U_22
_atom_site_aniso_U_33
_atom_site_aniso_U_12
_atom_site_aniso_U_13
_atom_site_aniso_U_23
O1 .0324(5) .0202(5) .0214(5) .0002(4) .0095(4) .0000(3)
O2 .0287(5) .0301(6) .0215(5) .0024(4) .0070(4) .0048(4)
N1 .0267(6) .0215(6) .0196(5) -.0013(4) .0046(4) .0001(4)
C1 .0329(7) .0220(7) .0191(6) .0038(5) .0077(5) .0016(5)
C2 .0302(7) .0235(7) .0251(6) .0031(6) .0068(5) .0005(5)
C3 .0312(7) .0267(8) .0235(7) .0000(6) .0054(5) .0027(5)
C4 .0367(8) .0434(10) .0382(8) -.0080(7) .0136(6) -.0081(7)
C5 .0448(10) .0616(12) .0526(10) -.0225(9) .0171(8) -.0120(9)
C6 .0413(9) .0380(10) .0470(9) -.0089(7) -.0019(7) -.0036(7)
C7 .0412(9) .0298(9) .0452(9) -.0037(7) -.0009(7) -.0046(7)
C8 .0348(8) .0276(8) .0291(7) -.0009(6) .0049(6) -.0017(6)
C9 .0336(7) .0203(7) .0276(7) .0010(6) .0103(5) -.0014(5)
C10 .0289(7) .0210(7) .0293(7) .0028(5) .0076(5) .0031(5)
C11 .0293(7) .0305(8) .0258(7) -.0002(6) .0101(5) -.0004(5)
C12 .0281(7) .0271(7) .0224(6) -.0043(6) .0078(5) .0001(5)
B1 .0299(8) .0230(8) .0177(7) .0018(6) .0074(5) .0036(5)

loop_
_atom_type_symbol
_atom_type_description
_atom_type_scat_dispersion_real
_atom_type_scat_dispersion_imag
_atom_type_scat_source
C C .0033 .0016 'International Tables Vol C Tables 4.2.6.8 and 6.1.1.4'
H H .0000 .0000 'International Tables Vol C Tables 4.2.6.8 and 6.1.1.4'
B B .0013 .0007 'International Tables Vol C Tables 4.2.6.8 and 6.1.1.4'
N N .0061 .0033 'International Tables Vol C Tables 4.2.6.8 and 6.1.1.4'
O O .0106 .0060 'International Tables Vol C Tables 4.2.6.8 and 6.1.1.4'

loop_
_geom_angle_atom_site_label_1
_geom_angle_atom_site_label_2
_geom_angle_atom_site_label_3
_geom_angle
_geom_angle_publ_flag
C9 O1 B1 109.56(9) ?
C11 O2 B1 109.48(9) ?
C10 N1 C12 114.59(10) ?
C10 N1 B1 103.92(9) ?
C12 N1 B1 105.04(9) ?
C10 N1 H1B 111.0 ?
C12 N1 H1B 111.0 ?
B1 N1 H1B 111.0 ?
C2 C1 B1 124.72(12) ?
C2 C1 H1A 117.6 ?
B1 C1 H1A 117.6 ?
C1 C2 C3 128.15(13) ?
C1 C2 H2A 115.9 ?
C3 C2 H2A 115.9 ?
C4 C3 C2 120.05(13) ?
C4 C3 C8 120.84(13) ?
C2 C3 C8 119.09(12) ?
C3 C4 C5 124.93(15) ?
C3 C4 H4A 117.5 ?
C5 C4 H4A 117.5 ?
C4 C5 C6 112.76(13) ?
C4 C5 H5A 109.0 ?
C6 C5 H5A 109.0 ?
C4 C5 H5B 109.0 ?
C6 C5 H5B 109.0 ?
H5A C5 H5B 107.8 ?
C5 C6 C7 111.40(13) ?
C5 C6 H6A 109.3 ?
C7 C6 H6A 109.3 ?
C5 C6 H6B 109.3 ?
C7 C6 H6B 109.3 ?
H6A C6 H6B 108.0 ?
C6 C7 C8 110.83(13) ?
C6 C7 H7A 109.5 ?
C8 C7 H7A 109.5 ?
C6 C7 H7B 109.5 ?
C8 C7 H7B 109.5 ?
H7A C7 H7B 108.1 ?
C3 C8 C7 112.59(12) ?
C3 C8 H8A 109.1 ?
C7 C8 H8A 109.1 ?
C3 C8 H8B 109.1 ?
C7 C8 H8B 109.1 ?
H8A C8 H8B 107.8 ?
O1 C9 C10 104.77(10) ?
O1 C9 H9A 110.8 ?
C10 C9 H9A 110.8 ?
O1 C9 H9B 110.8 ?
C10 C9 H9B 110.8 ?
H9A C9 H9B 108.9 ?
N1 C10 C9 103.21(10) ?
N1 C10 H10A 111.1 ?
C9 C10 H10A 111.1 ?
N1 C10 H10B 111.1 ?
C9 C10 H10B 111.1 ?
H10A C10 H10B 109.1 ?
O2 C11 C12 105.28(10) ?
O2 C11 H11A 110.7 ?
C12 C11 H11A 110.7 ?
O2 C11 H11B 110.7 ?
C12 C11 H11B 110.7 ?
H11A C11 H11B 108.8 ?
N1 C12 C11 102.66(10) ?
N1 C12 H12A 111.2 ?
C11 C12 H12A 111.2 ?
N1 C12 H12B 111.2 ?
C11 C12 H12B 111.2 ?
H12A C12 H12B 109.1 ?
O1 B1 O2 113.23(11) y
O1 B1 C1 112.33(11) ?
O2 B1 C1 114.79(11) ?
O1 B1 N1 101.66(10) y
O2 B1 N1 100.60(10) y
C1 B1 N1 112.87(10) y

loop_
_geom_bond_atom_site_label_1
_geom_bond_atom_site_label_2
_geom_bond_site_symmetry_2
_geom_bond_distance
_geom_bond_publ_flag
O1 C9 . 1.4243(16) ?
O1 B1 . 1.4666(17) y
O2 C11 . 1.4177(15) ?
O2 B1 . 1.4713(17) y
N1 C10 . 1.4868(16) ?
N1 C12 . 1.4947(16) ?
N1 B1 . 1.6720(17) y
N1 H1B . .9300 ?
C1 C2 . 1.3332(18) ?
C1 B1 . 1.587(2) y
C1 H1A . .9500 ?
C2 C3 . 1.4713(19) ?
C2 H2A . .9500 ?
C3 C4 . 1.3348(19) ?
C3 C8 . 1.5047(19) ?
C4 C5 . 1.502(2) ?
C4 H4A . .9500 ?
C5 C6 . 1.507(2) ?
C5 H5A . .9900 ?
C5 H5B . .9900 ?
C6 C7 . 1.518(2) ?
C6 H6A . .9900 ?
C6 H6B . .9900 ?
C7 C8 . 1.524(2) ?
C7 H7A . .9900 ?
C7 H7B . .9900 ?
C8 H8A . .9900 ?
C8 H8B . .9900 ?
C9 C10 . 1.5184(18) ?
C9 H9A . .9900 ?
C9 H9B . .9900 ?
C10 H10A . .9900 ?
C10 H10B . .9900 ?
C11 C12 . 1.5145(19) ?
C11 H11A . .9900 ?
C11 H11B . .9900 ?
C12 H12A . .9900 ?
C12 H12B . .9900 ?

loop_
_geom_hbond_atom_site_label_D
_geom_hbond_atom_site_label_H
_geom_hbond_atom_site_label_A
_geom_hbond_site_symmetry_A
_geom_hbond_distance_DH
_geom_hbond_distance_HA
_geom_hbond_distance_DA
_geom_hbond_angle_DHA
N1 H1B O1 4_566 .93 1.97 2.8581(13) 157.9

loop_
_cod_related_entry_id
_cod_related_entry_database
_cod_related_entry_code
1 ChemSpider 30654638
